data_1549990
loop_
_publ_author_name
'Hinatsu, Y.'
'Doi, Y.'

_publ_section_title
;
 Phase transitions of Sm3NbO7, (Sm1-xLnx)3NbO7 (Ln=Nd,Eu) and Sm3TaO7 with
 fluorite-related structure : structure at 1473 K
;
_journal_name_full 'Journal of the Ceramic Society of Japan'
_journal_page_first 743
_journal_page_last 749
_journal_volume 126
_journal_year 2018
_chemical_formula_sum 'O7 Sm3 Ta'
_chemical_name_common 'Sm3TaO7 at 1473 K'
_space_group_IT_number 62
_space_group_name_H-M_alt 'P n m a'
_symmetry_space_group_name_Hall '-P 2ac 2n'
_symmetry_space_group_name_H-M 'P n m a'
_cell_angle_alpha 90
_cell_angle_beta 90
_cell_angle_gamma 90
_cell_formula_units_Z 4
_cell_length_a 7.6514(5)
_cell_length_b 10.8663(7)
_cell_length_c 7.5886(6)
_cell_volume 630.93(8)
_diffrn_ambient_temperature 1473
_cod_data_source_file Sm3TaO7-1473K.cif
_cod_data_source_block Sm3TaO7-1473K
_cod_original_formula_sum 'Sm3 Ta1 O7'
_cod_database_code 1549990

loop_
_space_group_symop_operation_xyz
'x, y, z'
'-x, -y, -z'
'-x+1/2, -y, z+1/2'
'x+1/2, y, -z+1/2'
'-x, y+1/2, -z'
'x, -y+1/2, z'
'x+1/2, -y+1/2, -z+1/2'
'-x+1/2, y+1/2, z+1/2'

loop_
_atom_site_label
_atom_site_occupancy
_atom_site_fract_x
_atom_site_fract_y
_atom_site_fract_z
_atom_site_adp_type
_atom_site_B_iso_or_equiv
_atom_site_type_symbol
Sm1 1.0 0.9909(4) 0.250000 0.7345(15) Biso 1.54(9) Sm
Sm2 1.0 0.250(2) 0.4812(4) 0.4638(4) Biso 1.54 Sm
Ta 1.0 -0.0003(7) 0.250000 0.2467(13) Biso 0.60(12) Ta
O1 1.0 0.956(8) 0.356(5) 0.453(7) Biso 0.76(20) O
O2 1.0 0.985(8) 0.869(4) 0.940(6) Biso 0.76 O
O3 1.0 0.254(17) 0.399(3) 0.719(4) Biso 0.76 O
O4 1.0 0.210(9) 0.250000 0.306(5) Biso 0.76 O
